data_4334801
loop_
_publ_author_name
'Aaron G. Green'
'Matthew D. Kiesz'
'Jeremy V. Oria'
'Andrew G. Elliott'
'Andrew K. Buechler'
'Johannes Hohenberger'
'Karsten Meyer'
'Jeffrey I. Zink'
'Paula L. Diaconescu'

_publ_section_title
;
 Characterization of an Iron-Ruthenium Interaction in a Ferrocene Diamide
 Complex
;
_journal_name_full 'Inorganic Chemistry'
_journal_page_first 5603
_journal_page_last 5610
_journal_paper_doi 10.1021/ic400773s
_journal_volume 52
_journal_year 2013
_chemical_formula_sum 'C46 H40 Fe N2 P2 Ru'
_chemical_formula_weight 839.66
_chemical_name_systematic
; 
 ? 
;
_space_group_IT_number 2
_symmetry_cell_setting triclinic
_symmetry_space_group_name_Hall '-P 1'
_symmetry_space_group_name_H-M 'P -1'
_atom_sites_solution_hydrogens geom
_atom_sites_solution_primary direct
_atom_sites_solution_secondary difmap
_audit_creation_method SHELXL-97
_cell_angle_alpha 80.890(2)
_cell_angle_beta 76.215(2)
_cell_angle_gamma 78.924(2)
_cell_formula_units_Z 4
_cell_length_a 11.1122(17)
_cell_length_b 19.886(3)
_cell_length_c 20.054(3)
_cell_measurement_temperature 100(2)
_cell_volume 4194.1(11)
_computing_structure_refinement 'SHELXL-97 (Sheldrick, 1997)'
_computing_structure_solution 'SHELXS-97 (Sheldrick, 1990)'
_diffrn_ambient_temperature 100(2)
_diffrn_measured_fraction_theta_full 0.988
_diffrn_measured_fraction_theta_max 0.893
_diffrn_radiation_monochromator graphite
_diffrn_radiation_source 'fine-focus sealed tube'
_diffrn_radiation_type MoK\a
_diffrn_radiation_wavelength 0.71073
_diffrn_reflns_av_R_equivalents 0.0224
_diffrn_reflns_av_sigmaI/netI 0.0425
_diffrn_reflns_limit_h_max 15
_diffrn_reflns_limit_h_min -15
_diffrn_reflns_limit_k_max 28
_diffrn_reflns_limit_k_min -28
_diffrn_reflns_limit_l_max 27
_diffrn_reflns_limit_l_min -28
_diffrn_reflns_number 41532
_diffrn_reflns_theta_full 25.00
_diffrn_reflns_theta_max 30.66
_diffrn_reflns_theta_min 3.80
_exptl_absorpt_coefficient_mu 0.815
_exptl_absorpt_correction_T_max 0.9527
_exptl_absorpt_correction_T_min 0.8222
_exptl_absorpt_correction_type multi-scan
_exptl_absorpt_process_details 'Twinabs (Bruker)'
_exptl_crystal_density_diffrn 1.330
_exptl_crystal_F_000 1720
_exptl_crystal_size_max 0.25
_exptl_crystal_size_mid 0.20
_exptl_crystal_size_min 0.06
_platon_squeeze_details
;
;
_refine_diff_density_max 1.231
_refine_diff_density_min -1.236
_refine_diff_density_rms 0.107
_refine_ls_extinction_method none
_refine_ls_goodness_of_fit_ref 1.075
_refine_ls_hydrogen_treatment constr
_refine_ls_matrix_type full
_refine_ls_number_parameters 938
_refine_ls_number_reflns 23156
_refine_ls_number_restraints 0
_refine_ls_restrained_S_all 1.075
_refine_ls_R_factor_all 0.0560
_refine_ls_R_factor_gt 0.0418
_refine_ls_shift/su_max 0.036
_refine_ls_shift/su_mean 0.002
_refine_ls_structure_factor_coef Fsqd
_refine_ls_weighting_details 'calc w=1/[\s^2^(Fo^2^)+(0.0734P)^2^+1.9592P] where P=(Fo^2^+2Fc^2^)/3'
_refine_ls_weighting_scheme calc
_refine_ls_wR_factor_gt 0.1231
_refine_ls_wR_factor_ref 0.1305
_reflns_number_gt 18127
_reflns_number_total 23156
_reflns_threshold_expression >2sigma(I)
_cod_data_source_file ic400773s_si_003_2.cif
_cod_data_source_block 2
_cod_original_cell_volume 4194.2(11)
_cod_database_code 4334801

loop_
_symmetry_equiv_pos_as_xyz
'x, y, z'
'-x, -y, -z'

loop_
_atom_site_label
_atom_site_type_symbol
_atom_site_fract_x
_atom_site_fract_y
_atom_site_fract_z
_atom_site_U_iso_or_equiv
_atom_site_adp_type
_atom_site_occupancy
_atom_site_symmetry_multiplicity
_atom_site_calc_flag
_atom_site_refinement_flags
Ru1 Ru 0.450357(19) 0.802130(10) 0.345377(10) 0.01443(5) Uani 1 1 d .
Fe1 Fe 0.67228(4) 0.856310(19) 0.32680(2) 0.01718(8) Uani 1 1 d .
P1 P 0.26717(6) 0.82738(3) 0.41586(3) 0.01609(13) Uani 1 1 d .
P2 P 0.40381(7) 0.72212(4) 0.29578(3) 0.01776(13) Uani 1 1 d .
N1 N 0.5335(2) 0.73741(12) 0.42506(12) 0.0199(4) Uani 1 1 d .
H1A H 0.5124 0.7023 0.4555 0.024 Uiso 1 1 calc R
N2 N 0.4294(2) 0.88111(12) 0.25978(12) 0.0201(4) Uani 1 1 d .
H2A H 0.3706 0.8965 0.2360 0.024 Uiso 1 1 calc R
C1 C 0.6329(3) 0.77319(14) 0.40900(13) 0.0188(5) Uani 1 1 d .
C2 C 0.6323(3) 0.83704(14) 0.43484(14) 0.0199(5) Uani 1 1 d .
H2B H 0.5634 0.8613 0.4644 0.024 Uiso 1 1 calc R
C3 C 0.7526(3) 0.85763(15) 0.40861(15) 0.0232(5) Uani 1 1 d .
H3A H 0.7786 0.8970 0.4188 0.028 Uiso 1 1 calc R
C4 C 0.8273(3) 0.80837(15) 0.36408(15) 0.0231(5) Uani 1 1 d .
H4A H 0.9118 0.8092 0.3399 0.028 Uiso 1 1 calc R
C5 C 0.7533(3) 0.75824(14) 0.36243(14) 0.0197(5) Uani 1 1 d .
H5A H 0.7786 0.7209 0.3352 0.024 Uiso 1 1 calc R
C6 C 0.5446(3) 0.89767(14) 0.25746(13) 0.0192(5) Uani 1 1 d .
C7 C 0.6623(3) 0.86165(14) 0.22371(14) 0.0218(5) Uani 1 1 d .
H7A H 0.6728 0.8222 0.2003 0.026 Uiso 1 1 calc R
C8 C 0.7609(3) 0.89445(15) 0.23084(15) 0.0232(6) Uani 1 1 d .
H8A H 0.8477 0.8821 0.2113 0.028 Uiso 1 1 calc R
C9 C 0.7070(3) 0.94893(14) 0.27236(15) 0.0216(5) Uani 1 1 d .
H9A H 0.7514 0.9793 0.2855 0.026 Uiso 1 1 calc R
C10 C 0.5749(3) 0.95001(13) 0.29077(14) 0.0203(5) Uani 1 1 d .
H10A H 0.5163 0.9800 0.3200 0.024 Uiso 1 1 calc R
C11 C 0.2993(2) 0.87835(14) 0.47723(13) 0.0181(5) Uani 1 1 d .
C12 C 0.2975(3) 0.85711(15) 0.54682(14) 0.0214(5) Uani 1 1 d .
H12A H 0.2743 0.8137 0.5671 0.026 Uiso 1 1 calc R
C13 C 0.3300(3) 0.89955(16) 0.58764(14) 0.0238(6) Uani 1 1 d .
H13A H 0.3305 0.8842 0.6349 0.029 Uiso 1 1 calc R
C14 C 0.3610(3) 0.96318(15) 0.55912(16) 0.0246(6) Uani 1 1 d .
H14A H 0.3827 0.9917 0.5867 0.030 Uiso 1 1 calc R
C15 C 0.3605(3) 0.98579(15) 0.48972(15) 0.0244(6) Uani 1 1 d .
H15A H 0.3808 1.0300 0.4702 0.029 Uiso 1 1 calc R
C16 C 0.3308(3) 0.94395(14) 0.44932(14) 0.0213(5) Uani 1 1 d .
H16A H 0.3315 0.9596 0.4020 0.026 Uiso 1 1 calc R
C17 C 0.1808(3) 0.76189(15) 0.47133(14) 0.0234(6) Uani 1 1 d .
C18 C 0.0619(3) 0.75649(18) 0.46446(18) 0.0341(7) Uani 1 1 d .
H18A H 0.0231 0.7886 0.4324 0.041 Uiso 1 1 calc R
C19 C -0.0015(4) 0.7047(2) 0.5037(2) 0.0504(10) Uani 1 1 d .
H19A H -0.0825 0.7011 0.4982 0.061 Uiso 1 1 calc R
C20 C 0.0553(4) 0.6581(2) 0.5514(2) 0.0510(11) Uani 1 1 d .
H20A H 0.0124 0.6228 0.5787 0.061 Uiso 1 1 calc R
C21 C 0.1731(4) 0.66308(18) 0.55880(17) 0.0392(8) Uani 1 1 d .
H21A H 0.2111 0.6314 0.5915 0.047 Uiso 1 1 calc R
C22 C 0.2368(3) 0.71419(15) 0.51880(15) 0.0276(6) Uani 1 1 d .
H22A H 0.3187 0.7169 0.5236 0.033 Uiso 1 1 calc R
C23 C 0.1395(2) 0.89051(14) 0.38731(14) 0.0187(5) Uani 1 1 d .
C24 C 0.0511(3) 0.93009(16) 0.43372(15) 0.0254(6) Uani 1 1 d .
H24A H 0.0508 0.9209 0.4817 0.031 Uiso 1 1 calc R
C25 C -0.0367(3) 0.98279(16) 0.41052(16) 0.0261(6) Uani 1 1 d .
H25A H -0.0952 1.0100 0.4425 0.031 Uiso 1 1 calc R
C26 C -0.0392(3) 0.99584(15) 0.34062(16) 0.0249(6) Uani 1 1 d .
H26A H -0.0977 1.0326 0.3246 0.030 Uiso 1 1 calc R
C27 C 0.0441(3) 0.95501(15) 0.29447(15) 0.0239(6) Uani 1 1 d .
H27A H 0.0400 0.9622 0.2470 0.029 Uiso 1 1 calc R
C28 C 0.1342(3) 0.90305(14) 0.31766(14) 0.0199(5) Uani 1 1 d .
H28A H 0.1925 0.8760 0.2855 0.024 Uiso 1 1 calc R
C29 C 0.4067(3) 0.63183(15) 0.33530(15) 0.0228(5) Uani 1 1 d .
C30 C 0.3968(3) 0.61567(16) 0.40613(16) 0.0288(6) Uani 1 1 d .
H30A H 0.3895 0.6512 0.4341 0.035 Uiso 1 1 calc R
C31 C 0.3975(4) 0.54765(18) 0.43628(19) 0.0404(8) Uani 1 1 d .
H31A H 0.3884 0.5372 0.4849 0.049 Uiso 1 1 calc R
C32 C 0.4112(4) 0.49533(18) 0.3961(2) 0.0440(9) Uani 1 1 d .
H32A H 0.4138 0.4488 0.4167 0.053 Uiso 1 1 calc R
C33 C 0.4213(4) 0.51108(17) 0.3254(2) 0.0392(8) Uani 1 1 d .
H33A H 0.4308 0.4752 0.2975 0.047 Uiso 1 1 calc R
C34 C 0.4178(3) 0.57872(16) 0.29536(17) 0.0304(7) Uani 1 1 d .
H34A H 0.4229 0.5892 0.2470 0.037 Uiso 1 1 calc R
C35 C 0.5394(3) 0.70855(14) 0.22260(14) 0.0206(5) Uani 1 1 d .
C36 C 0.6531(3) 0.67817(15) 0.24119(15) 0.0226(5) Uani 1 1 d .
H36A H 0.6544 0.6627 0.2884 0.027 Uiso 1 1 calc R
C37 C 0.7644(3) 0.67034(16) 0.19128(16) 0.0270(6) Uani 1 1 d .
H37A H 0.8410 0.6498 0.2046 0.032 Uiso 1 1 calc R
C38 C 0.7639(3) 0.69240(17) 0.12217(17) 0.0321(7) Uani 1 1 d .
H38A H 0.8400 0.6881 0.0882 0.039 Uiso 1 1 calc R
C39 C 0.6506(3) 0.72097(18) 0.10313(16) 0.0325(7) Uani 1 1 d .
H39A H 0.6492 0.7353 0.0558 0.039 Uiso 1 1 calc R
C40 C 0.5397(3) 0.72866(17) 0.15276(15) 0.0272(6) Uani 1 1 d .
H40A H 0.4630 0.7479 0.1390 0.033 Uiso 1 1 calc R
C41 C 0.2657(3) 0.73562(16) 0.25712(14) 0.0238(6) Uani 1 1 d .
C42 C 0.2485(3) 0.79016(17) 0.20652(15) 0.0280(6) Uani 1 1 d .
H42A H 0.3087 0.8204 0.1915 0.034 Uiso 1 1 calc R
C43 C 0.1431(3) 0.8010(2) 0.17736(18) 0.0380(8) Uani 1 1 d .
H43A H 0.1330 0.8382 0.1420 0.046 Uiso 1 1 calc R
C44 C 0.0535(3) 0.7583(2) 0.1993(2) 0.0447(10) Uani 1 1 d .
H44A H -0.0173 0.7656 0.1788 0.054 Uiso 1 1 calc R
C45 C 0.0676(3) 0.7054(2) 0.2510(2) 0.0412(9) Uani 1 1 d .
H45A H 0.0056 0.6762 0.2667 0.049 Uiso 1 1 calc R
C46 C 0.1724(3) 0.69380(18) 0.28091(18) 0.0309(7) Uani 1 1 d .
H46A H 0.1804 0.6575 0.3174 0.037 Uiso 1 1 calc R
Ru2 Ru 0.74079(2) 0.197174(11) 0.139866(11) 0.01933(6) Uani 1 1 d .
Fe2 Fe 0.97401(4) 0.12236(2) 0.07762(2) 0.02226(9) Uani 1 1 d .
P3 P 0.54586(7) 0.18382(4) 0.14481(4) 0.02302(15) Uani 1 1 d .
P4 P 0.70554(7) 0.28621(4) 0.19951(4) 0.01978(14) Uani 1 1 d .
N4 N 0.7710(2) 0.11728(12) 0.22216(12) 0.0225(5) Uani 1 1 d .
H4B H 0.7276 0.1061 0.2639 0.027 Uiso 1 1 calc R
N3 N 0.7633(2) 0.24530(13) 0.03504(13) 0.0257(5) Uani 1 1 d .
H3B H 0.7174 0.2784 0.0130 0.031 Uiso 1 1 calc R
C47 C 0.8769(3) 0.20458(16) 0.01575(15) 0.0260(6) Uani 1 1 d .
C48 C 0.9040(3) 0.13921(17) -0.01100(15) 0.0283(6) Uani 1 1 d .
H48A H 0.8437 0.1143 -0.0176 0.034 Uiso 1 1 calc R
C49 C 1.0371(3) 0.11794(19) -0.02602(17) 0.0338(7) Uani 1 1 d .
H49A H 1.0808 0.0779 -0.0467 0.041 Uiso 1 1 calc R
C50 C 1.0923(3) 0.16705(19) -0.00458(17) 0.0360(7) Uani 1 1 d .
H50A H 1.1796 0.1655 -0.0085 0.043 Uiso 1 1 calc R
C51 C 0.9951(3) 0.21901(17) 0.02376(17) 0.0314(7) Uani 1 1 d .
H51A H 1.0059 0.2567 0.0444 0.038 Uiso 1 1 calc R
C52 C 0.8847(3) 0.09058(15) 0.18404(14) 0.0223(5) Uani 1 1 d .
C53 C 0.9143(3) 0.03673(15) 0.13955(15) 0.0250(6) Uani 1 1 d .
H53A H 0.8552 0.0130 0.1298 0.030 Uiso 1 1 calc R
C54 C 1.0459(3) 0.02473(16) 0.11264(16) 0.0283(6) Uani 1 1 d .
H54A H 1.0901 -0.0100 0.0843 0.034 Uiso 1 1 calc R
C55 C 1.0995(3) 0.07355(16) 0.13546(16) 0.0279(6) Uani 1 1 d .
H55A H 1.1861 0.0774 0.1248 0.033 Uiso 1 1 calc R
C56 C 1.0022(3) 0.11584(16) 0.17702(15) 0.0261(6) Uani 1 1 d .
H56A H 1.0122 0.1542 0.1969 0.031 Uiso 1 1 calc R
C57 C 0.4310(3) 0.25319(16) 0.11216(15) 0.0263(6) Uani 1 1 d .
C58 C 0.3052(3) 0.24874(18) 0.12140(17) 0.0320(7) Uani 1 1 d .
H58A H 0.2740 0.2093 0.1478 0.038 Uiso 1 1 calc R
C59 C 0.2239(3) 0.3013(2) 0.09258(18) 0.0366(8) Uani 1 1 d .
H59A H 0.1378 0.2975 0.0990 0.044 Uiso 1 1 calc R
C60 C 0.2688(3) 0.35927(19) 0.05447(17) 0.0360(8) Uani 1 1 d .
H60A H 0.2134 0.3953 0.0349 0.043 Uiso 1 1 calc R
C61 C 0.3935(3) 0.36467(18) 0.04487(17) 0.0333(7) Uani 1 1 d .
H61A H 0.4241 0.4043 0.0185 0.040 Uiso 1 1 calc R
C62 C 0.4747(3) 0.31240(16) 0.07364(16) 0.0290(6) Uani 1 1 d .
H62A H 0.5605 0.3167 0.0672 0.035 Uiso 1 1 calc R
C63 C 0.5689(3) 0.12091(17) 0.08301(17) 0.0282(6) Uani 1 1 d .
C64 C 0.5564(3) 0.14163(19) 0.01396(17) 0.0325(7) Uani 1 1 d .
H64A H 0.5256 0.1884 -0.0001 0.039 Uiso 1 1 calc R
C65 C 0.5892(3) 0.0936(2) -0.0337(2) 0.0407(8) Uani 1 1 d .
H65A H 0.5808 0.1076 -0.0801 0.049 Uiso 1 1 calc R
C66 C 0.6340(3) 0.0251(2) -0.0129(2) 0.0453(10) Uani 1 1 d .
H66A H 0.6574 -0.0074 -0.0455 0.054 Uiso 1 1 calc R
C67 C 0.6449(3) 0.0042(2) 0.0540(2) 0.0428(9) Uani 1 1 d .
H67A H 0.6747 -0.0428 0.0675 0.051 Uiso 1 1 calc R
C68 C 0.6126(3) 0.05121(18) 0.1027(2) 0.0340(7) Uani 1 1 d .
H68A H 0.6202 0.0361 0.1491 0.041 Uiso 1 1 calc R
C69 C 0.4486(3) 0.14247(15) 0.22214(16) 0.0257(6) Uani 1 1 d .
C70 C 0.3606(3) 0.10228(17) 0.21770(18) 0.0320(7) Uani 1 1 d .
H70A H 0.3583 0.0905 0.1740 0.038 Uiso 1 1 calc R
C71 C 0.2764(3) 0.07936(17) 0.2767(2) 0.0351(8) Uani 1 1 d .
H71A H 0.2170 0.0523 0.2732 0.042 Uiso 1 1 calc R
C72 C 0.2799(3) 0.09623(17) 0.34005(19) 0.0341(7) Uani 1 1 d .
H72A H 0.2198 0.0829 0.3799 0.041 Uiso 1 1 calc R
C73 C 0.3714(3) 0.13282(16) 0.34614(18) 0.0321(7) Uani 1 1 d .
H73A H 0.3763 0.1424 0.3902 0.039 Uiso 1 1 calc R
C74 C 0.4548(3) 0.15501(15) 0.28734(16) 0.0277(6) Uani 1 1 d .
H74A H 0.5177 0.1793 0.2917 0.033 Uiso 1 1 calc R
C75 C 0.5683(3) 0.30231(14) 0.27139(14) 0.0214(5) Uani 1 1 d .
C76 C 0.4515(3) 0.32771(15) 0.25409(16) 0.0260(6) Uani 1 1 d .
H76A H 0.4467 0.3387 0.2068 0.031 Uiso 1 1 calc R
C77 C 0.3432(3) 0.33697(16) 0.30496(17) 0.0287(6) Uani 1 1 d .
H77A H 0.2650 0.3546 0.2923 0.034 Uiso 1 1 calc R
C78 C 0.3477(3) 0.32078(17) 0.37443(17) 0.0317(7) Uani 1 1 d .
H78A H 0.2726 0.3259 0.4091 0.038 Uiso 1 1 calc R
C79 C 0.4637(3) 0.29689(16) 0.39299(16) 0.0285(6) Uani 1 1 d .
H79A H 0.4681 0.2863 0.4403 0.034 Uiso 1 1 calc R
C80 C 0.5725(3) 0.28883(15) 0.34127(15) 0.0246(6) Uani 1 1 d .
H80A H 0.6513 0.2738 0.3539 0.029 Uiso 1 1 calc R
C81 C 0.8405(3) 0.27756(15) 0.24103(14) 0.0226(5) Uani 1 1 d .
C82 C 0.8622(3) 0.22124(16) 0.29053(15) 0.0249(6) Uani 1 1 d .
H82A H 0.8057 0.1888 0.3038 0.030 Uiso 1 1 calc R
C83 C 0.9660(3) 0.21216(17) 0.32065(16) 0.0293(6) Uani 1 1 d .
H83A H 0.9785 0.1743 0.3550 0.035 Uiso 1 1 calc R
C84 C 1.0501(3) 0.25739(19) 0.30117(18) 0.0351(7) Uani 1 1 d .
H84A H 1.1208 0.2509 0.3217 0.042 Uiso 1 1 calc R
C85 C 1.0314(3) 0.3120(2) 0.25179(19) 0.0396(8) Uani 1 1 d .
H85A H 1.0906 0.3430 0.2377 0.048 Uiso 1 1 calc R
C86 C 0.9267(3) 0.32310(18) 0.22173(17) 0.0317(7) Uani 1 1 d .
H86A H 0.9145 0.3617 0.1881 0.038 Uiso 1 1 calc R
C87 C 0.7023(3) 0.37606(15) 0.15832(15) 0.0233(5) Uani 1 1 d .
C88 C 0.7322(3) 0.39288(16) 0.08686(15) 0.0280(6) Uani 1 1 d .
H88A H 0.7514 0.3575 0.0574 0.034 Uiso 1 1 calc R
C89 C 0.7340(4) 0.46149(17) 0.05839(17) 0.0356(7) Uani 1 1 d .
H89A H 0.7530 0.4728 0.0096 0.043 Uiso 1 1 calc R
C90 C 0.7083(4) 0.51314(17) 0.10097(17) 0.0350(7) Uani 1 1 d .
H90A H 0.7104 0.5597 0.0812 0.042 Uiso 1 1 calc R
C91 C 0.6796(3) 0.49749(17) 0.17211(17) 0.0346(7) Uani 1 1 d .
H91A H 0.6629 0.5330 0.2013 0.041 Uiso 1 1 calc R
C92 C 0.6755(3) 0.42930(16) 0.20050(16) 0.0295(6) Uani 1 1 d .
H92A H 0.6541 0.4186 0.2493 0.035 Uiso 1 1 calc R

loop_
_atom_site_aniso_label
_atom_site_aniso_U_11
_atom_site_aniso_U_22
_atom_site_aniso_U_33
_atom_site_aniso_U_23
_atom_site_aniso_U_13
_atom_site_aniso_U_12
Ru1 0.01699(10) 0.01457(10) 0.01321(9) 0.00037(7) -0.00466(7) -0.00599(7)
Fe1 0.01789(18) 0.01559(18) 0.01970(18) 0.00079(14) -0.00639(14) -0.00613(13)
P1 0.0184(3) 0.0171(3) 0.0141(3) -0.0001(2) -0.0050(2) -0.0057(2)
P2 0.0211(3) 0.0199(3) 0.0141(3) -0.0026(2) -0.0035(2) -0.0077(2)
N1 0.0231(11) 0.0193(11) 0.0188(10) 0.0064(8) -0.0089(9) -0.0084(9)
N2 0.0200(11) 0.0239(12) 0.0190(10) 0.0052(9) -0.0083(9) -0.0104(9)
C1 0.0218(13) 0.0184(12) 0.0180(12) 0.0024(9) -0.0090(10) -0.0049(10)
C2 0.0225(13) 0.0199(13) 0.0202(12) -0.0031(10) -0.0093(10) -0.0039(10)
C3 0.0260(14) 0.0200(13) 0.0281(14) -0.0024(11) -0.0132(11) -0.0062(10)
C4 0.0186(13) 0.0253(14) 0.0277(14) -0.0001(11) -0.0094(11) -0.0063(10)
C5 0.0218(13) 0.0163(12) 0.0222(12) 0.0003(10) -0.0081(10) -0.0039(9)
C6 0.0236(13) 0.0176(12) 0.0164(11) 0.0063(9) -0.0069(10) -0.0067(10)
C7 0.0260(14) 0.0207(13) 0.0189(12) 0.0036(10) -0.0053(10) -0.0085(10)
C8 0.0204(13) 0.0232(14) 0.0236(13) 0.0059(11) -0.0019(10) -0.0084(10)
C9 0.0219(13) 0.0164(12) 0.0278(14) 0.0051(10) -0.0080(11) -0.0094(10)
C10 0.0239(13) 0.0145(12) 0.0229(13) 0.0026(10) -0.0069(10) -0.0056(10)
C11 0.0169(12) 0.0206(13) 0.0172(11) -0.0029(10) -0.0045(9) -0.0022(9)
C12 0.0231(13) 0.0223(13) 0.0194(12) -0.0024(10) -0.0066(10) -0.0024(10)
C13 0.0247(14) 0.0315(15) 0.0174(12) -0.0052(11) -0.0093(10) -0.0016(11)
C14 0.0208(13) 0.0272(15) 0.0295(14) -0.0096(12) -0.0088(11) -0.0034(11)
C15 0.0229(14) 0.0233(14) 0.0287(14) -0.0059(11) -0.0059(11) -0.0050(10)
C16 0.0207(13) 0.0239(14) 0.0208(12) -0.0048(10) -0.0051(10) -0.0051(10)
C17 0.0279(14) 0.0225(14) 0.0191(12) -0.0020(10) 0.0005(11) -0.0095(11)
C18 0.0320(17) 0.0380(18) 0.0343(17) 0.0029(14) -0.0045(13) -0.0197(14)
C19 0.045(2) 0.055(2) 0.052(2) 0.002(2) 0.0026(18) -0.0337(19)
C20 0.061(3) 0.044(2) 0.045(2) 0.0032(18) 0.0105(19) -0.033(2)
C21 0.063(2) 0.0258(16) 0.0249(15) 0.0035(12) -0.0014(15) -0.0128(15)
C22 0.0376(17) 0.0225(14) 0.0207(13) -0.0009(11) -0.0009(12) -0.0082(12)
C23 0.0187(12) 0.0202(12) 0.0190(12) -0.0016(10) -0.0054(10) -0.0063(9)
C24 0.0243(14) 0.0345(16) 0.0203(13) -0.0069(11) -0.0078(11) -0.0047(11)
C25 0.0194(13) 0.0289(15) 0.0333(15) -0.0119(12) -0.0084(11) -0.0019(11)
C26 0.0194(13) 0.0217(13) 0.0364(16) -0.0019(12) -0.0119(12) -0.0035(10)
C27 0.0251(14) 0.0247(14) 0.0236(13) 0.0029(11) -0.0096(11) -0.0075(11)
C28 0.0215(13) 0.0205(13) 0.0190(12) 0.0006(10) -0.0060(10) -0.0067(10)
C29 0.0259(14) 0.0223(13) 0.0225(13) -0.0045(10) -0.0027(11) -0.0110(11)
C30 0.0390(17) 0.0219(14) 0.0240(14) -0.0009(11) -0.0006(12) -0.0108(12)
C31 0.057(2) 0.0283(17) 0.0333(17) 0.0044(14) -0.0015(16) -0.0178(16)
C32 0.057(2) 0.0222(16) 0.048(2) -0.0025(15) 0.0036(18) -0.0138(15)
C33 0.045(2) 0.0246(16) 0.047(2) -0.0120(15) 0.0035(16) -0.0135(14)
C34 0.0366(17) 0.0266(15) 0.0293(15) -0.0098(12) -0.0002(13) -0.0113(13)
C35 0.0241(13) 0.0207(13) 0.0191(12) -0.0045(10) -0.0025(10) -0.0100(10)
C36 0.0252(14) 0.0224(13) 0.0224(13) -0.0048(10) -0.0039(11) -0.0088(10)
C37 0.0243(14) 0.0258(15) 0.0317(15) -0.0063(12) -0.0018(12) -0.0091(11)
C38 0.0299(16) 0.0347(17) 0.0289(15) -0.0084(13) 0.0081(12) -0.0123(13)
C39 0.0368(18) 0.0405(18) 0.0179(13) -0.0022(12) 0.0006(12) -0.0097(14)
C40 0.0266(15) 0.0345(16) 0.0204(13) -0.0045(12) -0.0022(11) -0.0069(12)
C41 0.0236(14) 0.0301(15) 0.0204(13) -0.0106(11) -0.0043(11) -0.0054(11)
C42 0.0302(15) 0.0360(17) 0.0209(13) -0.0082(12) -0.0104(12) -0.0027(12)
C43 0.0399(19) 0.047(2) 0.0298(16) -0.0171(15) -0.0171(14) 0.0085(15)
C44 0.0295(18) 0.060(3) 0.055(2) -0.035(2) -0.0218(16) 0.0064(16)
C45 0.0246(16) 0.051(2) 0.055(2) -0.0271(19) -0.0084(15) -0.0059(14)
C46 0.0221(14) 0.0368(17) 0.0361(16) -0.0146(14) -0.0021(12) -0.0068(12)
Ru2 0.02202(11) 0.01911(11) 0.01849(10) -0.00008(8) -0.00675(8) -0.00602(8)
Fe2 0.0222(2) 0.0256(2) 0.02062(19) -0.00174(16) -0.00592(15) -0.00716(15)
P3 0.0248(4) 0.0224(4) 0.0249(3) -0.0004(3) -0.0104(3) -0.0070(3)
P4 0.0226(3) 0.0201(3) 0.0179(3) -0.0001(3) -0.0054(3) -0.0070(3)
N4 0.0229(12) 0.0224(12) 0.0198(11) 0.0019(9) -0.0027(9) -0.0040(9)
N3 0.0289(13) 0.0260(13) 0.0216(11) 0.0012(10) -0.0070(10) -0.0037(10)
C47 0.0310(15) 0.0275(15) 0.0205(13) 0.0005(11) -0.0061(11) -0.0095(12)
C48 0.0333(16) 0.0322(16) 0.0211(13) -0.0037(12) -0.0089(12) -0.0053(12)
C49 0.0331(17) 0.0392(18) 0.0258(15) -0.0039(13) -0.0037(13) -0.0012(14)
C50 0.0257(16) 0.049(2) 0.0298(16) 0.0076(14) -0.0023(13) -0.0121(14)
C51 0.0313(16) 0.0327(17) 0.0319(16) 0.0026(13) -0.0083(13) -0.0128(13)
C52 0.0256(14) 0.0215(13) 0.0204(12) 0.0023(10) -0.0077(11) -0.0055(10)
C53 0.0267(14) 0.0234(14) 0.0274(14) -0.0015(11) -0.0096(11) -0.0065(11)
C54 0.0298(16) 0.0281(15) 0.0269(14) -0.0034(12) -0.0069(12) -0.0027(12)
C55 0.0237(14) 0.0338(16) 0.0270(14) -0.0025(12) -0.0072(12) -0.0051(12)
C56 0.0254(14) 0.0329(16) 0.0228(13) -0.0034(12) -0.0087(11) -0.0068(12)
C57 0.0287(15) 0.0289(15) 0.0239(14) -0.0017(11) -0.0116(12) -0.0046(12)
C58 0.0320(16) 0.0345(17) 0.0306(16) 0.0022(13) -0.0118(13) -0.0061(13)
C59 0.0296(17) 0.048(2) 0.0326(17) -0.0034(15) -0.0126(13) 0.0001(14)
C60 0.0381(18) 0.0381(18) 0.0284(16) -0.0016(14) -0.0135(14) 0.0079(14)
C61 0.0389(18) 0.0301(16) 0.0277(15) 0.0013(13) -0.0091(13) 0.0006(13)
C62 0.0313(16) 0.0279(15) 0.0268(14) -0.0010(12) -0.0080(12) -0.0018(12)
C63 0.0243(14) 0.0320(16) 0.0336(16) -0.0080(13) -0.0107(12) -0.0086(12)
C64 0.0282(16) 0.0411(19) 0.0328(16) -0.0095(14) -0.0056(13) -0.0135(13)
C65 0.0357(19) 0.055(2) 0.0380(18) -0.0168(17) -0.0024(15) -0.0200(16)
C66 0.0258(17) 0.054(2) 0.063(3) -0.034(2) 0.0000(16) -0.0111(15)
C67 0.0303(17) 0.0360(19) 0.070(3) -0.0245(18) -0.0147(17) -0.0041(14)
C68 0.0275(16) 0.0341(17) 0.0467(19) -0.0090(15) -0.0150(14) -0.0075(13)
C69 0.0253(14) 0.0224(14) 0.0312(15) 0.0022(11) -0.0102(12) -0.0078(11)
C70 0.0303(16) 0.0306(16) 0.0389(17) -0.0005(13) -0.0137(14) -0.0094(13)
C71 0.0237(15) 0.0284(16) 0.055(2) 0.0074(15) -0.0155(14) -0.0096(12)
C72 0.0253(15) 0.0312(17) 0.0402(18) 0.0109(14) -0.0051(13) -0.0060(12)
C73 0.0351(17) 0.0264(15) 0.0328(16) 0.0028(13) -0.0079(13) -0.0045(12)
C74 0.0307(16) 0.0223(14) 0.0327(15) 0.0041(12) -0.0134(13) -0.0082(11)
C75 0.0248(14) 0.0215(13) 0.0201(12) -0.0016(10) -0.0055(10) -0.0090(10)
C76 0.0294(15) 0.0245(14) 0.0259(14) -0.0004(11) -0.0094(12) -0.0064(11)
C77 0.0230(14) 0.0306(16) 0.0351(16) -0.0068(13) -0.0070(12) -0.0070(12)
C78 0.0266(15) 0.0348(17) 0.0322(16) -0.0083(13) 0.0037(12) -0.0104(13)
C79 0.0307(16) 0.0310(16) 0.0229(14) -0.0010(12) -0.0015(12) -0.0103(12)
C80 0.0259(14) 0.0274(15) 0.0215(13) -0.0001(11) -0.0064(11) -0.0078(11)
C81 0.0211(13) 0.0267(14) 0.0201(12) -0.0045(11) -0.0032(10) -0.0041(10)
C82 0.0255(14) 0.0280(15) 0.0236(13) -0.0052(11) -0.0078(11) -0.0053(11)
C83 0.0271(15) 0.0344(17) 0.0283(15) -0.0057(13) -0.0101(12) -0.0025(12)
C84 0.0259(16) 0.049(2) 0.0353(17) -0.0089(15) -0.0122(13) -0.0066(14)
C85 0.0308(17) 0.050(2) 0.0425(19) -0.0002(16) -0.0092(15) -0.0194(15)
C86 0.0288(16) 0.0357(17) 0.0317(16) 0.0019(13) -0.0060(13) -0.0132(13)
C87 0.0273(14) 0.0204(13) 0.0231(13) 0.0001(10) -0.0054(11) -0.0081(11)
C88 0.0374(17) 0.0262(15) 0.0209(13) -0.0005(11) -0.0049(12) -0.0095(12)
C89 0.053(2) 0.0275(16) 0.0244(15) 0.0039(12) -0.0040(14) -0.0125(14)
C90 0.050(2) 0.0236(15) 0.0310(16) 0.0020(12) -0.0058(15) -0.0115(14)
C91 0.046(2) 0.0242(15) 0.0323(16) -0.0040(13) -0.0023(14) -0.0104(13)
C92 0.0368(17) 0.0265(15) 0.0248(14) -0.0031(12) -0.0006(12) -0.0114(12)

loop_
_atom_type_symbol
_atom_type_description
_atom_type_scat_dispersion_real
_atom_type_scat_dispersion_imag
_atom_type_scat_source
C C 0.0033 0.0016 'International Tables Vol C Tables 4.2.6.8 and 6.1.1.4'
H H 0.0000 0.0000 'International Tables Vol C Tables 4.2.6.8 and 6.1.1.4'
N N 0.0061 0.0033 'International Tables Vol C Tables 4.2.6.8 and 6.1.1.4'
Fe Fe 0.3463 0.8444 'International Tables Vol C Tables 4.2.6.8 and 6.1.1.4'
Ru Ru -1.2594 0.8363 'International Tables Vol C Tables 4.2.6.8 and 6.1.1.4'
P P 0.1023 0.0942 'International Tables Vol C Tables 4.2.6.8 and 6.1.1.4'

loop_
_geom_angle_atom_site_label_1
_geom_angle_atom_site_label_2
_geom_angle_atom_site_label_3
_geom_angle
N1 Ru1 N2 159.36(9)
N1 Ru1 P2 99.56(7)
N2 Ru1 P2 93.67(6)
N1 Ru1 P1 93.63(7)
N2 Ru1 P1 100.06(7)
P2 Ru1 P1 98.37(3)
N1 Ru1 C1 32.27(8)
N2 Ru1 C1 127.12(9)
P2 Ru1 C1 119.99(6)
P1 Ru1 C1 112.35(6)
N1 Ru1 C6 127.25(9)
N2 Ru1 C6 32.12(8)
P2 Ru1 C6 112.87(6)
P1 Ru1 C6 119.77(6)
C1 Ru1 C6 95.05(9)
N1 Ru1 Fe1 79.67(6)
N2 Ru1 Fe1 79.70(6)
P2 Ru1 Fe1 131.61(2)
P1 Ru1 Fe1 130.02(2)
C1 Ru1 Fe1 47.43(6)
C6 Ru1 Fe1 47.62(6)
C8 Fe1 C9 40.79(12)
C8 Fe1 C4 98.64(12)
C9 Fe1 C4 109.06(11)
C8 Fe1 C3 117.86(12)
C9 Fe1 C3 99.46(12)
C4 Fe1 C3 40.96(11)
C8 Fe1 C5 114.67(11)
C9 Fe1 C5 145.01(11)
C4 Fe1 C5 40.21(11)
C3 Fe1 C5 68.03(11)
C8 Fe1 C7 40.37(11)
C9 Fe1 C7 67.94(11)
C4 Fe1 C7 123.08(12)
C3 Fe1 C7 157.11(12)
C5 Fe1 C7 110.82(11)
C8 Fe1 C10 67.84(11)
C9 Fe1 C10 40.34(11)
C4 Fe1 C10 145.78(11)
C3 Fe1 C10 116.17(11)
C5 Fe1 C10 173.96(11)
C7 Fe1 C10 67.20(11)
C8 Fe1 C2 157.36(11)
C9 Fe1 C2 124.41(11)
C4 Fe1 C2 67.90(11)
C3 Fe1 C2 40.28(11)
C5 Fe1 C2 67.37(11)
C7 Fe1 C2 162.17(11)
C10 Fe1 C2 112.63(11)
C8 Fe1 C1 152.85(11)
C9 Fe1 C1 163.90(11)
C4 Fe1 C1 66.94(11)
C3 Fe1 C1 66.98(11)
C5 Fe1 C1 39.71(10)
C7 Fe1 C1 127.77(10)
C10 Fe1 C1 136.59(11)
C2 Fe1 C1 39.52(10)
C8 Fe1 C6 66.75(11)
C9 Fe1 C6 67.00(10)
C4 Fe1 C6 162.28(11)
C3 Fe1 C6 154.43(11)
C5 Fe1 C6 135.29(10)
C7 Fe1 C6 39.20(11)
C10 Fe1 C6 39.71(10)
C2 Fe1 C6 129.17(11)
C1 Fe1 C6 121.65(10)
C8 Fe1 Ru1 120.90(8)
C9 Fe1 Ru1 125.56(8)
C4 Fe1 Ru1 125.37(8)
C3 Fe1 Ru1 121.24(8)
C5 Fe1 Ru1 86.95(8)
C7 Fe1 Ru1 80.86(8)
C10 Fe1 Ru1 87.09(8)
C2 Fe1 Ru1 81.32(8)
C1 Fe1 Ru1 60.83(7)
C6 Fe1 Ru1 60.83(7)
C17 P1 C23 101.85(13)
C17 P1 C11 104.20(12)
C23 P1 C11 97.44(12)
C17 P1 Ru1 123.34(10)
C23 P1 Ru1 121.44(9)
C11 P1 Ru1 104.34(9)
C41 P2 C29 101.20(14)
C41 P2 C35 104.71(13)
C29 P2 C35 98.37(13)
C41 P2 Ru1 122.83(10)
C29 P2 Ru1 122.81(9)
C35 P2 Ru1 102.95(9)
C1 N1 Ru1 90.74(15)
C1 N1 H1A 134.6
Ru1 N1 H1A 134.6
C6 N2 Ru1 90.95(15)
C6 N2 H2A 134.5
Ru1 N2 H2A 134.5
N1 C1 C5 128.9(2)
N1 C1 C2 124.7(2)
C5 C1 C2 106.4(2)
N1 C1 Fe1 128.65(18)
C5 C1 Fe1 66.65(15)
C2 C1 Fe1 67.34(15)
N1 C1 Ru1 56.99(13)
C5 C1 Ru1 112.25(17)
C2 C1 Ru1 103.55(17)
Fe1 C1 Ru1 71.74(7)
C3 C2 C1 108.6(2)
C3 C2 Fe1 68.29(16)
C1 C2 Fe1 73.13(15)
C3 C2 H2B 125.7
C1 C2 H2B 125.7
Fe1 C2 H2B 124.5
C2 C3 C4 107.8(2)
C2 C3 Fe1 71.43(15)
C4 C3 Fe1 69.37(16)
C2 C3 H3A 126.1
C4 C3 H3A 126.1
Fe1 C3 H3A 124.7
C5 C4 C3 108.1(2)
C5 C4 Fe1 71.01(15)
C3 C4 Fe1 69.67(16)
C5 C4 H4A 125.9
C3 C4 H4A 125.9
Fe1 C4 H4A 125.0
C4 C5 C1 108.8(2)
C4 C5 Fe1 68.78(15)
C1 C5 Fe1 73.64(15)
C4 C5 H5A 125.6
C1 C5 H5A 125.6
Fe1 C5 H5A 123.6
N2 C6 C7 125.0(2)
N2 C6 C10 128.8(3)
C7 C6 C10 106.1(2)
N2 C6 Fe1 128.38(18)
C7 C6 Fe1 66.69(15)
C10 C6 Fe1 66.53(14)
N2 C6 Ru1 56.93(13)
C7 C6 Ru1 102.73(17)
C10 C6 Ru1 112.32(17)
Fe1 C6 Ru1 71.55(7)
C8 C7 C6 109.0(2)
C8 C7 Fe1 68.32(16)
C6 C7 Fe1 74.11(16)
C8 C7 H7A 125.5
C6 C7 H7A 125.5
Fe1 C7 H7A 123.6
C9 C8 C7 108.1(2)
C9 C8 Fe1 69.60(16)
C7 C8 Fe1 71.31(15)
C9 C8 H8A 126.0
C7 C8 H8A 126.0
Fe1 C8 H8A 124.7
C8 C9 C10 108.0(2)
C8 C9 Fe1 69.62(15)
C10 C9 Fe1 71.38(15)
C8 C9 H9A 126.0
C10 C9 H9A 126.0
Fe1 C9 H9A 124.6
C9 C10 C6 108.6(2)
C9 C10 Fe1 68.28(15)
C6 C10 Fe1 73.76(15)
C9 C10 H10A 125.7
C6 C10 H10A 125.7
Fe1 C10 H10A 123.8
C12 C11 C16 118.3(2)
C12 C11 P1 125.9(2)
C16 C11 P1 115.83(19)
C11 C12 C13 120.5(3)
C11 C12 H12A 119.8
C13 C12 H12A 119.8
C14 C13 C12 120.1(3)
C14 C13 H13A 119.9
C12 C13 H13A 119.9
C13 C14 C15 120.0(3)
C13 C14 H14A 120.0
C15 C14 H14A 120.0
C16 C15 C14 120.1(3)
C16 C15 H15A 120.0
C14 C15 H15A 120.0
C15 C16 C11 121.0(3)
C15 C16 H16A 119.5
C11 C16 H16A 119.5
C18 C17 C22 118.9(3)
C18 C17 P1 120.6(2)
C22 C17 P1 120.4(2)
C17 C18 C19 121.0(4)
C17 C18 H18A 119.5
C19 C18 H18A 119.5
C18 C19 C20 119.3(4)
C18 C19 H19A 120.3
C20 C19 H19A 120.3
C21 C20 C19 120.2(3)
C21 C20 H20A 119.9
C19 C20 H20A 119.9
C20 C21 C22 120.3(4)
C20 C21 H21A 119.8
C22 C21 H21A 119.8
C21 C22 C17 120.3(3)
C21 C22 H22A 119.9
C17 C22 H22A 119.9
C28 C23 C24 118.4(3)
C28 C23 P1 120.3(2)
C24 C23 P1 121.2(2)
C25 C24 C23 120.8(3)
C25 C24 H24A 119.6
C23 C24 H24A 119.6
C26 C25 C24 120.2(3)
C26 C25 H25A 119.9
C24 C25 H25A 119.9
C27 C26 C25 119.6(3)
C27 C26 H26A 120.2
C25 C26 H26A 120.2
C26 C27 C28 120.0(3)
C26 C27 H27A 120.0
C28 C27 H27A 120.0
C23 C28 C27 120.9(3)
C23 C28 H28A 119.6
C27 C28 H28A 119.6
C30 C29 C34 118.8(3)
C30 C29 P2 120.1(2)
C34 C29 P2 121.2(2)
C29 C30 C31 120.3(3)
C29 C30 H30A 119.9
C31 C30 H30A 119.9
C32 C31 C30 120.5(3)
C32 C31 H31A 119.8
C30 C31 H31A 119.8
C33 C32 C31 119.5(3)
C33 C32 H32A 120.2
C31 C32 H32A 120.2
C32 C33 C34 120.2(3)
C32 C33 H33A 119.9
C34 C33 H33A 119.9
C33 C34 C29 120.7(3)
C33 C34 H34A 119.7
C29 C34 H34A 119.7
C40 C35 C36 118.4(3)
C40 C35 P2 126.5(2)
C36 C35 P2 115.1(2)
C37 C36 C35 120.8(3)
C37 C36 H36A 119.6
C35 C36 H36A 119.6
C38 C37 C36 120.2(3)
C38 C37 H37A 119.9
C36 C37 H37A 119.9
C37 C38 C39 119.3(3)
C37 C38 H38A 120.4
C39 C38 H38A 120.4
C38 C39 C40 120.5(3)
C38 C39 H39A 119.7
C40 C39 H39A 119.7
C35 C40 C39 120.8(3)
C35 C40 H40A 119.6
C39 C40 H40A 119.6
C42 C41 C46 118.7(3)
C42 C41 P2 120.1(2)
C46 C41 P2 121.1(2)
C41 C42 C43 120.3(3)
C41 C42 H42A 119.8
C43 C42 H42A 119.8
C44 C43 C42 120.7(4)
C44 C43 H43A 119.6
C42 C43 H43A 119.6
C45 C44 C43 119.4(3)
C45 C44 H44A 120.3
C43 C44 H44A 120.3
C44 C45 C46 120.6(4)
C44 C45 H45A 119.7
C46 C45 H45A 119.7
C45 C46 C41 120.1(3)
C45 C46 H46A 120.0
C41 C46 H46A 120.0
N4 Ru2 N3 156.40(9)
N4 Ru2 P3 95.29(7)
N3 Ru2 P3 92.68(7)
N4 Ru2 P4 97.68(7)
N3 Ru2 P4 102.72(7)
P3 Ru2 P4 100.23(3)
N4 Ru2 C52 32.13(9)
N3 Ru2 C52 125.54(9)
P3 Ru2 C52 116.12(7)
P4 Ru2 C52 114.90(7)
N4 Ru2 C47 125.63(9)
N3 Ru2 C47 31.95(10)
P3 Ru2 C47 113.46(7)
P4 Ru2 C47 119.44(7)
C52 Ru2 C47 93.82(9)
N4 Ru2 Fe2 79.27(6)
N3 Ru2 Fe2 78.75(7)
P3 Ru2 Fe2 131.08(2)
P4 Ru2 Fe2 128.68(2)
C52 Ru2 Fe2 47.17(6)
C47 Ru2 Fe2 46.82(7)
C55 Fe2 C54 40.71(12)
C55 Fe2 C49 114.17(13)
C54 Fe2 C49 99.06(13)
C55 Fe2 C50 99.94(13)
C54 Fe2 C50 113.73(14)
C49 Fe2 C50 40.54(14)
C55 Fe2 C48 152.35(13)
C54 Fe2 C48 119.48(13)
C49 Fe2 C48 40.82(13)
C50 Fe2 C48 68.16(14)
C55 Fe2 C53 68.12(12)
C54 Fe2 C53 40.55(12)
C49 Fe2 C53 118.94(13)
C50 Fe2 C53 151.45(14)
C48 Fe2 C53 110.01(12)
C55 Fe2 C56 40.45(12)
C54 Fe2 C56 68.13(12)
C49 Fe2 C56 152.37(13)
C50 Fe2 C56 120.53(13)
C48 Fe2 C56 166.56(12)
C53 Fe2 C56 67.76(12)
C55 Fe2 C51 119.78(13)
C54 Fe2 C51 151.59(13)
C49 Fe2 C51 68.07(14)
C50 Fe2 C51 40.34(14)
C48 Fe2 C51 67.87(13)
C53 Fe2 C51 167.60(13)
C56 Fe2 C51 111.26(13)
C55 Fe2 C47 159.07(12)
C54 Fe2 C47 158.70(12)
C49 Fe2 C47 67.04(13)
C50 Fe2 C47 66.84(13)
C48 Fe2 C47 39.61(12)
C53 Fe2 C47 131.01(12)
C56 Fe2 C47 131.31(12)
C51 Fe2 C47 39.80(12)
C55 Fe2 C52 67.26(12)
C54 Fe2 C52 67.17(12)
C49 Fe2 C52 157.99(13)
C50 Fe2 C52 160.09(13)
C48 Fe2 C52 130.01(12)
C53 Fe2 C52 39.63(11)
C56 Fe2 C52 40.00(11)
C51 Fe2 C52 131.82(12)
C47 Fe2 C52 120.14(11)
C55 Fe2 Ru2 120.76(9)
C54 Fe2 Ru2 124.87(9)
C49 Fe2 Ru2 124.92(10)
C50 Fe2 Ru2 121.24(11)
C48 Fe2 Ru2 85.87(9)
C53 Fe2 Ru2 86.22(8)
C56 Fe2 Ru2 80.77(8)
C51 Fe2 Ru2 81.45(9)
C47 Fe2 Ru2 60.44(8)
C52 Fe2 Ru2 59.98(8)
C63 P3 C69 101.62(14)
C63 P3 C57 101.41(14)
C69 P3 C57 102.50(14)
C63 P3 Ru2 101.94(10)
C69 P3 Ru2 122.86(10)
C57 P3 Ru2 122.39(11)
C87 P4 C75 97.34(13)
C87 P4 C81 99.75(13)
C75 P4 C81 103.25(12)
C87 P4 Ru2 122.90(10)
C75 P4 Ru2 123.21(9)
C81 P4 Ru2 106.71(9)
C52 N4 Ru2 91.48(17)
C52 N4 H4B 134.3
Ru2 N4 H4B 134.3
C47 N3 Ru2 92.01(18)
C47 N3 H3B 134.0
Ru2 N3 H3B 134.0
N3 C47 C48 129.0(3)
N3 C47 C51 124.4(3)
C48 C47 C51 106.5(3)
N3 C47 Fe2 128.8(2)
C48 C47 Fe2 66.21(17)
C51 C47 Fe2 66.73(18)
N3 C47 Ru2 56.04(14)
C48 C47 Ru2 111.5(2)
C51 C47 Ru2 104.23(19)
Fe2 C47 Ru2 72.74(8)
C49 C48 C47 108.5(3)
C49 C48 Fe2 68.79(18)
C47 C48 Fe2 74.18(17)
C49 C48 H48A 125.8
C47 C48 H48A 125.8
Fe2 C48 H48A 122.9
C50 C49 C48 107.9(3)
C50 C49 Fe2 69.98(19)
C48 C49 Fe2 70.39(17)
C50 C49 H49A 126.0
C48 C49 H49A 126.0
Fe2 C49 H49A 125.2
C51 C50 C49 108.6(3)
C51 C50 Fe2 70.98(18)
C49 C50 Fe2 69.48(19)
C51 C50 H50A 125.7
C49 C50 H50A 125.7
Fe2 C50 H50A 125.4
C50 C51 C47 108.1(3)
C50 C51 Fe2 68.69(19)
C47 C51 Fe2 73.47(18)
C50 C51 H51A 125.9
C47 C51 H51A 125.9
Fe2 C51 H51A 123.5
N4 C52 C53 129.3(3)
N4 C52 C56 125.2(3)
C53 C52 C56 105.3(2)
N4 C52 Fe2 129.2(2)
C53 C52 Fe2 65.85(16)
C56 C52 Fe2 66.05(16)
N4 C52 Ru2 56.39(14)
C53 C52 Ru2 112.57(18)
C56 C52 Ru2 103.30(19)
Fe2 C52 Ru2 72.85(8)
C54 C53 C52 109.3(3)
C54 C53 Fe2 68.68(18)
C52 C53 Fe2 74.52(17)
C54 C53 H53A 125.4
C52 C53 H53A 125.4
Fe2 C53 H53A 123.0
C55 C54 C53 108.0(3)
C55 C54 Fe2 69.52(18)
C53 C54 Fe2 70.77(17)
C55 C54 H54A 126.0
C53 C54 H54A 126.0
Fe2 C54 H54A 125.3
C54 C55 C56 108.5(3)
C54 C55 Fe2 69.77(18)
C56 C55 Fe2 71.28(17)
C54 C55 H55A 125.7
C56 C55 H55A 125.7
Fe2 C55 H55A 124.8
C55 C56 C52 108.5(3)
C55 C56 Fe2 68.27(17)
C52 C56 Fe2 73.96(16)
C55 C56 H56A 125.7
C52 C56 H56A 125.7
Fe2 C56 H56A 123.6
C58 C57 C62 118.5(3)
C58 C57 P3 123.4(2)
C62 C57 P3 118.1(2)
C57 C58 C59 120.9(3)
C57 C58 H58A 119.5
C59 C58 H58A 119.5
C60 C59 C58 119.8(3)
C60 C59 H59A 120.1
C58 C59 H59A 120.1
C61 C60 C59 120.1(3)
C61 C60 H60A 120.0
C59 C60 H60A 120.0
C60 C61 C62 120.2(3)
C60 C61 H61A 119.9
C62 C61 H61A 119.9
C61 C62 C57 120.5(3)
C61 C62 H62A 119.8
C57 C62 H62A 119.8
C68 C63 C64 118.7(3)
C68 C63 P3 119.2(2)
C64 C63 P3 121.8(3)
C65 C64 C63 120.2(3)
C65 C64 H64A 119.9
C63 C64 H64A 119.9
C66 C65 C64 119.7(4)
C66 C65 H65A 120.1
C64 C65 H65A 120.1
C67 C66 C65 120.7(3)
C67 C66 H66A 119.7
C65 C66 H66A 119.7
C66 C67 C68 120.7(4)
C66 C67 H67A 119.6
C68 C67 H67A 119.6
C67 C68 C63 119.9(3)
C67 C68 H68A 120.0
C63 C68 H68A 120.0
C74 C69 C70 118.0(3)
C74 C69 P3 119.6(2)
C70 C69 P3 122.1(2)
C71 C70 C69 120.8(3)
C71 C70 H70A 119.6
C69 C70 H70A 119.6
C72 C71 C70 119.6(3)
C72 C71 H71A 120.2
C70 C71 H71A 120.2
C71 C72 C73 120.4(3)
C71 C72 H72A 119.8
C73 C72 H72A 119.8
C74 C73 C72 119.4(3)
C74 C73 H73A 120.3
C72 C73 H73A 120.3
C73 C74 C69 121.4(3)
C73 C74 H74A 119.3
C69 C74 H74A 119.3
C80 C75 C76 118.1(3)
C80 C75 P4 124.5(2)
C76 C75 P4 117.4(2)
C77 C76 C75 120.8(3)
C77 C76 H76A 119.6
C75 C76 H76A 119.6
C76 C77 C78 120.7(3)
C76 C77 H77A 119.7
C78 C77 H77A 119.7
C77 C78 C79 119.5(3)
C77 C78 H78A 120.2
C79 C78 H78A 120.2
C80 C79 C78 119.3(3)
C80 C79 H79A 120.4
C78 C79 H79A 120.4
C79 C80 C75 121.5(3)
C79 C80 H80A 119.2
C75 C80 H80A 119.2
C86 C81 C82 118.1(3)
C86 C81 P4 122.2(2)
C82 C81 P4 119.6(2)
C83 C82 C81 120.7(3)
C83 C82 H82A 119.7
C81 C82 H82A 119.7
C84 C83 C82 120.6(3)
C84 C83 H83A 119.7
C82 C83 H83A 119.7
C83 C84 C85 119.4(3)
C83 C84 H84A 120.3
C85 C84 H84A 120.3
C84 C85 C86 121.2(3)
C84 C85 H85A 119.4
C86 C85 H85A 119.4
C81 C86 C85 120.0(3)
C81 C86 H86A 120.0
C85 C86 H86A 120.0
C88 C87 C92 118.6(3)
C88 C87 P4 122.5(2)
C92 C87 P4 118.8(2)
C87 C88 C89 120.2(3)
C87 C88 H88A 119.9
C89 C88 H88A 119.9
C90 C89 C88 120.2(3)
C90 C89 H89A 119.9
C88 C89 H89A 119.9
C89 C90 C91 120.5(3)
C89 C90 H90A 119.8
C91 C90 H90A 119.8
C90 C91 C92 119.3(3)
C90 C91 H91A 120.3
C92 C91 H91A 120.3
C91 C92 C87 121.1(3)
C91 C92 H92A 119.4
C87 C92 H92A 119.4

loop_
_geom_bond_atom_site_label_1
_geom_bond_atom_site_label_2
_geom_bond_distance
Ru1 N1 2.159(2)
Ru1 N2 2.160(2)
Ru1 P2 2.2026(7)
Ru1 P1 2.2033(7)
Ru1 C1 2.574(3)
Ru1 C6 2.577(3)
Ru1 Fe1 2.7994(5)
Fe1 C8 2.042(3)
Fe1 C9 2.042(3)
Fe1 C4 2.048(3)
Fe1 C3 2.052(3)
Fe1 C5 2.077(3)
Fe1 C7 2.082(3)
Fe1 C10 2.083(3)
Fe1 C2 2.093(3)
Fe1 C1 2.171(3)
Fe1 C6 2.180(3)
P1 C17 1.835(3)
P1 C23 1.841(3)
P1 C11 1.847(3)
P2 C41 1.836(3)
P2 C29 1.842(3)
P2 C35 1.847(3)
N1 C1 1.374(3)
N1 H1A 0.8800
N2 C6 1.370(3)
N2 H2A 0.8800
C1 C5 1.446(4)
C1 C2 1.444(4)
C2 C3 1.428(4)
C2 H2B 0.9500
C3 C4 1.434(4)
C3 H3A 0.9500
C4 C5 1.418(4)
C4 H4A 0.9500
C5 H5A 0.9500
C6 C7 1.433(4)
C6 C10 1.451(4)
C7 C8 1.423(4)
C7 H7A 0.9500
C8 C9 1.423(4)
C8 H8A 0.9500
C9 C10 1.423(4)
C9 H9A 0.9500
C10 H10A 0.9500
C11 C12 1.389(4)
C11 C16 1.410(4)
C12 C13 1.411(4)
C12 H12A 0.9500
C13 C14 1.375(4)
C13 H13A 0.9500
C14 C15 1.394(4)
C14 H14A 0.9500
C15 C16 1.380(4)
C15 H15A 0.9500
C16 H16A 0.9500
C17 C18 1.387(4)
C17 C22 1.401(4)
C18 C19 1.390(5)
C18 H18A 0.9500
C19 C20 1.398(6)
C19 H19A 0.9500
C20 C21 1.376(6)
C20 H20A 0.9500
C21 C22 1.387(4)
C21 H21A 0.9500
C22 H22A 0.9500
C23 C28 1.393(4)
C23 C24 1.397(4)
C24 C25 1.391(4)
C24 H24A 0.9500
C25 C26 1.390(4)
C25 H25A 0.9500
C26 C27 1.383(4)
C26 H26A 0.9500
C27 C28 1.400(4)
C27 H27A 0.9500
C28 H28A 0.9500
C29 C30 1.388(4)
C29 C34 1.394(4)
C30 C31 1.391(4)
C30 H30A 0.9500
C31 C32 1.379(5)
C31 H31A 0.9500
C32 C33 1.384(6)
C32 H32A 0.9500
C33 C34 1.382(5)
C33 H33A 0.9500
C34 H34A 0.9500
C35 C40 1.394(4)
C35 C36 1.400(4)
C36 C37 1.394(4)
C36 H36A 0.9500
C37 C38 1.387(5)
C37 H37A 0.9500
C38 C39 1.393(5)
C38 H38A 0.9500
C39 C40 1.387(4)
C39 H39A 0.9500
C40 H40A 0.9500
C41 C42 1.381(4)
C41 C46 1.401(4)
C42 C43 1.396(4)
C42 H42A 0.9500
C43 C44 1.380(6)
C43 H43A 0.9500
C44 C45 1.369(6)
C44 H44A 0.9500
C45 C46 1.398(5)
C45 H45A 0.9500
C46 H46A 0.9500
Ru2 N4 2.142(2)
Ru2 N3 2.145(2)
Ru2 P3 2.2096(8)
Ru2 P4 2.2136(8)
Ru2 C52 2.571(3)
Ru2 C47 2.585(3)
Ru2 Fe2 2.8378(6)
Fe2 C55 2.031(3)
Fe2 C54 2.035(3)
Fe2 C49 2.039(3)
Fe2 C50 2.046(3)
Fe2 C48 2.061(3)
Fe2 C53 2.062(3)
Fe2 C56 2.071(3)
Fe2 C51 2.076(3)
Fe2 C47 2.167(3)
Fe2 C52 2.178(3)
P3 C63 1.839(3)
P3 C69 1.841(3)
P3 C57 1.843(3)
P4 C87 1.843(3)
P4 C75 1.848(3)
P4 C81 1.850(3)
N4 C52 1.368(4)
N4 H4B 0.8800
N3 C47 1.368(4)
N3 H3B 0.8800
C47 C48 1.436(4)
C47 C51 1.447(4)
C48 C49 1.430(5)
C48 H48A 0.9500
C49 C50 1.415(5)
C49 H49A 0.9500
C50 C51 1.422(5)
C50 H50A 0.9500
C51 H51A 0.9500
C52 C53 1.442(4)
C52 C56 1.457(4)
C53 C54 1.420(4)
C53 H53A 0.9500
C54 C55 1.414(4)
C54 H54A 0.9500
C55 C56 1.419(4)
C55 H55A 0.9500
C56 H56A 0.9500
C57 C58 1.384(4)
C57 C62 1.404(4)
C58 C59 1.393(4)
C58 H58A 0.9500
C59 C60 1.386(5)
C59 H59A 0.9500
C60 C61 1.376(5)
C60 H60A 0.9500
C61 C62 1.388(4)
C61 H61A 0.9500
C62 H62A 0.9500
C63 C68 1.404(5)
C63 C64 1.413(5)
C64 C65 1.396(5)
C64 H64A 0.9500
C65 C66 1.391(6)
C65 H65A 0.9500
C66 C67 1.367(6)
C66 H66A 0.9500
C67 C68 1.396(5)
C67 H67A 0.9500
C68 H68A 0.9500
C69 C74 1.389(4)
C69 C70 1.402(4)
C70 C71 1.396(5)
C70 H70A 0.9500
C71 C72 1.375(5)
C71 H71A 0.9500
C72 C73 1.396(5)
C72 H72A 0.9500
C73 C74 1.384(5)
C73 H73A 0.9500
C74 H74A 0.9500
C75 C80 1.395(4)
C75 C76 1.403(4)
C76 C77 1.382(4)
C76 H76A 0.9500
C77 C78 1.390(5)
C77 H77A 0.9500
C78 C79 1.401(5)
C78 H78A 0.9500
C79 C80 1.394(4)
C79 H79A 0.9500
C80 H80A 0.9500
C81 C86 1.390(4)
C81 C82 1.399(4)
C82 C83 1.395(4)
C82 H82A 0.9500
C83 C84 1.368(5)
C83 H83A 0.9500
C84 C85 1.369(5)
C84 H84A 0.9500
C85 C86 1.400(5)
C85 H85A 0.9500
C86 H86A 0.9500
C87 C88 1.393(4)
C87 C92 1.403(4)
C88 C89 1.395(4)
C88 H88A 0.9500
C89 C90 1.384(5)
C89 H89A 0.9500
C90 C91 1.384(5)
C90 H90A 0.9500
C91 C92 1.390(4)
C91 H91A 0.9500
C92 H92A 0.9500

loop_
_platon_squeeze_void_nr
_platon_squeeze_void_average_x
_platon_squeeze_void_average_y
_platon_squeeze_void_average_z
_platon_squeeze_void_volume
_platon_squeeze_void_count_electrons
_platon_squeeze_void_content
1 0.000 0.500 -0.030 688 102 ' '
